data_1571145
loop_
_publ_author_name
'Patyk-Ka&#x17a;mierczak, Ewa'
'Izquierdo-Ruiz, Fernando'
'Lobato, Alvaro'
'Ka&#x17a;mierczak, Micha&#x142;'
'Moszczy&#x144;ska, Ida'
'Olejniczak, Anna'
'Recio, J. Manuel'

_publ_section_title
;
 The curious case of proton migration under pressure in the malonic acid
 and 4,4'-bipyridine cocrystal.
;
_journal_coeditor_code YC5045
_journal_issue 2
_journal_name_full IUCrJ
_journal_page_first 168
_journal_page_last 181
_journal_paper_doi 10.1107/S2052252524000344
_journal_volume 11
_journal_year 2024
_chemical_formula_moiety 'C3 H2 O4, C10 H10 N2'
_chemical_formula_sum 'C13 H12 N2 O4'
_chemical_formula_weight 260.25
_chemical_name_systematic '4,4'-bipyridine malonate'
_space_group_crystal_system monoclinic
_space_group_IT_number 14
_space_group_name_Hall '-P 2ybc'
_space_group_name_H-M_alt 'P 1 21/c 1'
_atom_sites_solution_hydrogens geom
_audit_creation_date 2023-07-05
_audit_creation_method
;
Olex2 1.5
(compiled 2023.03.06 svn.rbb2c1857 for OlexSys, GUI svn.r6748)
;
_cell_angle_alpha 90
_cell_angle_beta 103.93(14)
_cell_angle_gamma 90
_cell_formula_units_Z 4
_cell_length_a 8.400(10)
_cell_length_b 7.886(3)
_cell_length_c 15.389(19)
_cell_measurement_reflns_used 793
_cell_measurement_temperature 298(2)
_cell_measurement_theta_max 25.3000
_cell_measurement_theta_min 3.2130
_cell_volume 989.4(18)
_computing_cell_refinement 'CrysAlisPro 1.171.41.93a (Rigaku OD, 2020)'
_computing_data_collection 'CrysAlisPro 1.171.41.93a (Rigaku OD, 2020)'
_computing_data_reduction 'CrysAlisPro 1.171.41.93a (Rigaku OD, 2020)'
_computing_molecular_graphics 'Olex2 1.5 (Dolomanov et al., 2009)'
_computing_publication_material 'Olex2 1.5 (Dolomanov et al., 2009)'
_computing_structure_refinement 'SHELXL 2014/7 (Sheldrick, 2015)'
_computing_structure_solution 'SHELXT  (Sheldrick, 2015)'
_diffrn_ambient_temperature 298(2)
_diffrn_detector 'CCD plate'
_diffrn_detector_area_resol_mean 8.0169
_diffrn_detector_type EosS2
_diffrn_measured_fraction_theta_full 0.436
_diffrn_measured_fraction_theta_max 0.362
_diffrn_measurement_details
;
List of Runs (angles in degrees, time in seconds):

  # Type    Start    End  Width  t~exp~   \w     \q     \k     \f   Frames
--------------------------------------------------------------------------
  1  \f    -45.00  24.60   0.80   30.00   0.00 -25.00   0.00    --    87
  2  \f    135.00 204.60   0.80   30.00   0.00 -25.00   0.00    --    87
  3  \f    155.00 221.40   0.80   30.00   0.00  25.00   0.00    --    83
  4  \f    -25.00  39.80   0.80   30.00   0.00  25.00   0.00    --    81
  5  \w    -29.00  28.60   0.80   30.00    --   30.00  39.46 -12.90   72
  6  \w    -29.00  28.60   0.80   30.00    --   30.00  39.46 167.10   72
  7  \w    -60.00  20.00   0.80   30.00    --  -30.00  39.46 167.10  100
  8  \w    -55.00  14.60   0.80   30.00    --  -30.00  39.46 -12.90   87
  9  \w    -69.00  -3.40   0.80   30.00    --  -30.00  81.40 -28.90   82
 10  \w    -69.00  -3.40   0.80   30.00    --  -30.00  81.40 151.10   82
 11  \w    -23.00  14.60   0.80   30.00    --   25.00  81.40 151.10   47
 12  \w    -23.00  14.60   0.80   30.00    --   25.00  81.40 -28.90   47
 13  \w    -48.00 -16.00   0.80   30.00    --   25.00 134.60 -56.90   40
 14  \w    -48.00 -15.20   0.80   30.00    --   25.00 134.60 123.10   41
 15  \w    -96.00 -30.40   0.80   30.00    --  -25.00 134.60 123.10   82
 16  \w    -96.00 -30.40   0.80   30.00    --  -25.00 134.60 -56.90   82
;
_diffrn_measurement_device 'four-circle diffractometer'
_diffrn_measurement_device_type 'New Xcalibur, EosS2'
_diffrn_measurement_method '\w and \f scans'
_diffrn_orient_matrix_type 'CrysAlisPro convention (1999,Acta A55,543-557)'
_diffrn_orient_matrix_UB_11 0.0665032000
_diffrn_orient_matrix_UB_12 -0.0017234000
_diffrn_orient_matrix_UB_13 0.0382787000
_diffrn_orient_matrix_UB_21 0.0165517000
_diffrn_orient_matrix_UB_22 -0.0853631000
_diffrn_orient_matrix_UB_23 -0.0095896000
_diffrn_orient_matrix_UB_31 0.0534224000
_diffrn_orient_matrix_UB_32 0.0284830000
_diffrn_orient_matrix_UB_33 -0.0263837000
_diffrn_radiation_monochromator graphite
_diffrn_radiation_probe x-ray
_diffrn_radiation_type 'Mo K\a'
_diffrn_radiation_wavelength 0.71073
_diffrn_reflns_av_R_equivalents 0.0987
_diffrn_reflns_av_unetI/netI 0.1958
_diffrn_reflns_Laue_measured_fraction_full 0.436
_diffrn_reflns_Laue_measured_fraction_max 0.362
_diffrn_reflns_limit_h_max 10
_diffrn_reflns_limit_h_min -10
_diffrn_reflns_limit_k_max 10
_diffrn_reflns_limit_k_min -10
_diffrn_reflns_limit_l_max 14
_diffrn_reflns_limit_l_min -15
_diffrn_reflns_number 2861
_diffrn_reflns_point_group_measured_fraction_full 0.436
_diffrn_reflns_point_group_measured_fraction_max 0.362
_diffrn_reflns_theta_full 25.242
_diffrn_reflns_theta_max 28.205
_diffrn_reflns_theta_min 2.921
_diffrn_source 'fine-focus sealed X-ray tube'
_diffrn_source_type 'Enhance (Mo) X-ray Source'
_exptl_absorpt_coefficient_mu 0.132
_exptl_absorpt_correction_T_max 0.732
_exptl_absorpt_correction_T_min 0.636
_exptl_absorpt_correction_type gaussian
_exptl_absorpt_process_details
;
CrysAlisPro 1.171.41.93a (Rigaku Oxford Diffraction, 2020)
Numerical absorption correction based on gaussian integration over
a multifaceted crystal model (Absorb Angel (2004) J. Appl. Cryst. 37:486-492)
;
_exptl_crystal_colour colourless
_exptl_crystal_colour_primary colourless
_exptl_crystal_density_diffrn 1.747
_exptl_crystal_description block
_exptl_crystal_F_000 544
_exptl_crystal_preparation 'mounted in a diamond-anvil cell '
_exptl_crystal_recrystallization_method
; Single crystal grown at ambient conditions from EtOH:DMSO (1:1 vol. ratio) 
mounted in diamond anvil cell
;
_exptl_crystal_size_max 0.374
_exptl_crystal_size_mid 0.191
_exptl_crystal_size_min 0.087
_refine_diff_density_max 0.280
_refine_diff_density_min -0.252
_refine_diff_density_rms 0.061
_refine_ls_extinction_method none
_refine_ls_goodness_of_fit_ref 1.017
_refine_ls_hydrogen_treatment constr
_refine_ls_matrix_type full
_refine_ls_number_parameters 172
_refine_ls_number_reflns 888
_refine_ls_number_restraints 86
_refine_ls_restrained_S_all 0.966
_refine_ls_R_factor_all 0.2481
_refine_ls_R_factor_gt 0.0950
_refine_ls_shift/su_max 0.000
_refine_ls_shift/su_mean 0.000
_refine_ls_structure_factor_coef Fsqd
_refine_ls_weighting_details 'w=1/[\s^2^(Fo^2^)+(0.0286P)^2^+5.1029P] where P=(Fo^2^+2Fc^2^)/3'
_refine_ls_weighting_scheme calc
_refine_ls_wR_factor_gt 0.1442
_refine_ls_wR_factor_ref 0.2162
_reflns_Friedel_coverage 0.000
_reflns_number_gt 335
_reflns_number_total 888
_reflns_threshold_expression 'I > 2\s(I)'
_cod_data_source_file yc5045.cif
_cod_data_source_block BIPYMA_333
_cod_original_cell_volume 989.5(18)
_cod_database_code 1571145
_shelx_shelxl_version_number 2014/7
_chemical_oxdiff_formula 'C3O4H4, N2C10H8'
_shelx_space_group_comment
;
The symmetry employed for this shelxl refinement is uniquely defined
by the following loop, which should always be used as a source of
symmetry information in preference to the above space-group names.
They are only intended as comments.
;
_shelx_estimated_absorpt_t_max 0.989
_shelx_estimated_absorpt_t_min 0.952
_exptl_oxdiff_absorpt_process_details
;
Gaussian integration over a grid
of 16 x 16 x 16 points =  4096 total grid points
  Based upon method of Burnham (1966)

 Data corrected for diamond-anvil cell absorption
 Note that exptl_absorpt_correction_tmin and _tmax
 the total correction factors applied to the intensities
 The individual factors are: 
         range of dac transmission factors (min-max)      0.644     0.738
         range of gasket transmission (min-max)           1.000     1.000
         range of P media transmission (min-max)          1.000     1.000

 thickness of diamond anvil 1:  7.500 mm, mu =  0.0202 mm-1
       thickness of platten 1:  0.000 mm, mu =  0.0000 mm-1

 thickness of diamond anvil 2:  7.500 mm, mu =  0.0202 mm-1
       thickness of platten 2:  0.000 mm, mu =  0.0000 mm-1

    Gasket shadowing corrections were made based upon
    Gasket thickness = 100.0 microns, radius = 258.0 microns
    Gasket absorption coeff =         0.00 mm-1
    REFLECTION WAS CONSIDERED TOTALLY OBSCURED IF 
 FRACTION CRYSTAL ILLUMINATED WAS LESS THAN 0.00

    Absorption coeff of pressure medium =   0.00 mm-1
;
_olex2_refinement_description
;
1. Fixed Uiso
 At 1.2 times of:
  All C(H) groups, All C(H,H) groups, All N(H) groups
2. Rigid bond restraints
 C12, C14, C13
 with sigma for 1-2 distances of 0.01 and sigma for 1-3 distances of 0.01
 N2, N1, C5, C9, C2, C3, C4, C10, C6, C11, C8, C7
 with sigma for 1-2 distances of 0.01 and sigma for 1-3 distances of 0.01
3. Uiso/Uaniso restraints and constraints
C5 \\sim C9 \\sim C2 \\sim C3 \\sim C4 \\sim C10 \\sim C6 \\sim C8 \\sim C7:
within 2A with sigma of 0.04 and sigma for terminal atoms of 0.08 within 2A
C12 \\sim C14 \\sim C13: within 2A with sigma of 0.04 and sigma for terminal
atoms of 0.08 within 2A
4.a Secondary CH2 refined with riding coordinates:
 C13(H13A,H13B)
4.b Aromatic/amide H refined with riding coordinates:
 N2(H2), N1(H1), C5(H5), C9(H9), C2(H2A), C3(H3), C10(H10), C6(H6), C11(H11),
 C8(H8)
;
_ins_header
;
TITL BIPYMA_353_56 in P2(1)/c 
REM P2(1)/c (#14 in standard setting)
CELL 0.71073   8.400242   7.886296  15.389175  90.0000 103.9327  90.0000
ZERR    3.00   0.009700   0.002539   0.019042   0.0000   0.1419   0.0000
LATT  1
SYMM -x, y+1/2,-z+1/2 
SFAC C H N O
UNIT 39.00 36.00 6.00 12.00
SIZE 0.09 0.19 0.38
TREF
HKLF 4
END
;
_olex2_submission_special_instructions 'No special instructions were received'
_oxdiff_exptl_absorpt_empirical_details
;
Empirical correction (ABSPACK) includes:
- Absorption correction using spherical harmonics
- Frame scaling
;
_oxdiff_exptl_absorpt_empirical_full_max 2.281
_oxdiff_exptl_absorpt_empirical_full_min 0.506

loop_
_space_group_symop_operation_xyz
'x, y, z'
'-x, y+1/2, -z+1/2'
'-x, -y, -z'
'x, -y-1/2, z-1/2'

loop_
_atom_site_label
_atom_site_type_symbol
_atom_site_fract_x
_atom_site_fract_y
_atom_site_fract_z
_atom_site_U_iso_or_equiv
_atom_site_adp_type
_atom_site_occupancy
_atom_site_site_symmetry_order
_atom_site_calc_flag
_atom_site_refinement_flags_posn
_atom_site_refinement_flags_adp
_atom_site_refinement_flags_occupancy
_atom_site_disorder_assembly
_atom_site_disorder_group
O3 O -0.0294(17) 0.7604(10) 0.8775(13) 0.040(6) Uani 1 1 d . . . . .
O2 O 0.2384(17) 0.6814(11) 0.7511(12) 0.040(7) Uani 1 1 d . . . . .
O4 O -0.2246(16) 0.7494(10) 0.7447(12) 0.039(6) Uani 1 1 d . . . . .
O1 O 0.0660(19) 0.7179(11) 0.6204(13) 0.044(7) Uani 1 1 d . . . . .
C12 C 0.118(3) 0.7517(15) 0.700(2) 0.045(9) Uani 1 1 d . U . . .
C14 C -0.082(3) 0.7922(15) 0.794(2) 0.047(8) Uani 1 1 d . U . . .
C13 C 0.0303(19) 0.8845(12) 0.7447(13) 0.044(7) Uani 1 1 d . U . . .
H13A H 0.1103 0.9518 0.7866 0.053 Uiso 1 1 calc R U . . .
H13B H -0.0339 0.9598 0.6998 0.053 Uiso 1 1 calc R U . . .
N2 N 0.772(2) -0.0506(12) 0.4175(15) 0.031(5) Uani 1 1 d . U . . .
H2 H 0.8328 -0.1218 0.3981 0.037 Uiso 1 1 calc R U . . .
N1 N 0.259(2) 0.5093(11) 0.5736(15) 0.036(5) Uani 1 1 d . U . . .
H1 H 0.1975 0.5777 0.5945 0.044 Uiso 1 1 calc R U . . .
C5 C 0.3231(19) 0.3543(12) 0.4544(15) 0.033(5) Uani 1 1 d . U . . .
H5 H 0.2986 0.3236 0.3943 0.040 Uiso 1 1 calc R U . . .
C9 C 0.806(2) -0.0057(12) 0.5031(15) 0.028(5) Uani 1 1 d . U . . .
H9 H 0.8982 -0.0510 0.5424 0.034 Uiso 1 1 calc R U . . .
C2 C 0.387(2) 0.4498(14) 0.6252(17) 0.041(5) Uani 1 1 d . U . . .
H2A H 0.4099 0.4816 0.6851 0.049 Uiso 1 1 calc R U . . .
C3 C 0.493(2) 0.3422(13) 0.5989(15) 0.040(4) Uani 1 1 d . U . . .
H3 H 0.5865 0.3045 0.6401 0.048 Uiso 1 1 calc R U . . .
C4 C 0.462(2) 0.2903(12) 0.5122(16) 0.033(4) Uani 1 1 d . U . . .
C10 C 0.648(2) 0.0139(13) 0.3656(17) 0.031(5) Uani 1 1 d . U . . .
H10 H 0.6248 -0.0176 0.3056 0.037 Uiso 1 1 calc R U . . .
C6 C 0.217(2) 0.4668(10) 0.4859(14) 0.029(5) Uani 1 1 d . U . . .
H6 H 0.1228 0.5095 0.4476 0.035 Uiso 1 1 calc R U . . .
C11 C 0.543(2) 0.1290(13) 0.3916(15) 0.038(5) Uani 1 1 d . U . . .
H11 H 0.4528 0.1726 0.3502 0.046 Uiso 1 1 calc R U . . .
C8 C 0.708(2) 0.1070(12) 0.5350(15) 0.031(4) Uani 1 1 d . U . . .
H8 H 0.7328 0.1354 0.5955 0.037 Uiso 1 1 calc R U . . .
C7 C 0.575(2) 0.1759(14) 0.4785(17) 0.035(5) Uani 1 1 d . U . . .

loop_
_atom_site_aniso_label
_atom_site_aniso_U_11
_atom_site_aniso_U_22
_atom_site_aniso_U_33
_atom_site_aniso_U_23
_atom_site_aniso_U_13
_atom_site_aniso_U_12
O3 0.033(13) 0.046(6) 0.051(19) -0.002(6) 0.031(15) -0.005(4)
O2 0.050(15) 0.058(6) 0.009(17) 0.009(6) 0.002(16) 0.004(5)
O4 0.040(14) 0.050(5) 0.026(17) -0.007(5) 0.006(15) -0.006(5)
O1 0.058(14) 0.049(6) 0.036(19) -0.006(6) 0.035(16) 0.005(5)
C12 0.051(16) 0.021(6) 0.08(3) 0.015(9) 0.053(18) 0.003(7)
C14 0.050(17) 0.019(6) 0.09(2) -0.006(9) 0.052(18) -0.004(6)
C13 0.061(14) 0.027(6) 0.059(18) 0.013(6) 0.041(14) 0.006(5)
N2 0.025(11) 0.039(6) 0.034(13) 0.001(6) 0.018(11) 0.005(5)
N1 0.042(11) 0.028(5) 0.049(14) -0.004(6) 0.031(11) -0.006(5)
C5 0.016(9) 0.036(6) 0.054(14) -0.013(7) 0.019(9) -0.005(5)
C9 0.027(11) 0.032(6) 0.029(14) 0.000(6) 0.011(11) -0.003(5)
C2 0.059(13) 0.033(6) 0.037(13) 0.008(7) 0.025(11) -0.003(6)
C3 0.039(11) 0.032(6) 0.051(13) -0.014(7) 0.015(10) -0.013(5)
C4 0.026(9) 0.019(5) 0.055(13) -0.011(6) 0.012(10) -0.009(4)
C10 0.035(12) 0.036(6) 0.025(14) 0.008(6) 0.013(11) -0.002(6)
C6 0.027(10) 0.014(5) 0.048(14) 0.009(6) 0.015(10) 0.003(4)
C11 0.041(12) 0.040(6) 0.038(13) 0.012(7) 0.017(11) 0.010(6)
C8 0.025(10) 0.039(6) 0.035(13) 0.001(7) 0.021(10) -0.007(5)
C7 0.031(10) 0.040(6) 0.044(13) 0.007(7) 0.027(11) 0.003(5)

loop_
_atom_type_symbol
_atom_type_description
_atom_type_scat_dispersion_real
_atom_type_scat_dispersion_imag
_atom_type_scat_source
C C 0.0033 0.0016 'International Tables Vol C Tables 4.2.6.8 and 6.1.1.4'
H H 0.0000 0.0000 'International Tables Vol C Tables 4.2.6.8 and 6.1.1.4'
N N 0.0061 0.0033 'International Tables Vol C Tables 4.2.6.8 and 6.1.1.4'
O O 0.0106 0.0060 'International Tables Vol C Tables 4.2.6.8 and 6.1.1.4'

loop_
_exptl_crystal_face_index_h
_exptl_crystal_face_index_k
_exptl_crystal_face_index_l
_exptl_crystal_face_perp_dist
1 0 -2 0.0998
-8 2 19 0.0672
4 9 4 0.1352
-6 -16 -5 0.1677
-9 0 -18 0.0520
9 0 18 0.0340

loop_
_geom_angle_atom_site_label_1
_geom_angle_atom_site_label_2
_geom_angle_atom_site_label_3
_geom_angle
_geom_angle_site_symmetry_1
_geom_angle_site_symmetry_3
_geom_angle_publ_flag
O2 C12 C13 115(3) . . ?
O1 C12 O2 124.9(18) . . ?
O1 C12 C13 120(3) . . ?
O3 C14 O4 125.9(16) . . ?
O3 C14 C13 119(2) . . ?
O4 C14 C13 115(3) . . ?
C12 C13 H13A 110.0 . . ?
C12 C13 H13B 110.0 . . ?
C14 C13 C12 108.6(9) . . ?
C14 C13 H13A 110.0 . . ?
C14 C13 H13B 110.0 . . ?
H13A C13 H13B 108.3 . . ?
C9 N2 H2 120.9 . . ?
C10 N2 H2 120.9 . . ?
C10 N2 C9 118.1(14) . . ?
C2 N1 H1 119.6 . . ?
C2 N1 C6 120.8(15) . . ?
C6 N1 H1 119.6 . . ?
C4 C5 H5 119.7 . . ?
C4 C5 C6 121(2) . . ?
C6 C5 H5 119.7 . . ?
N2 C9 H9 119.4 . . ?
N2 C9 C8 121(2) . . ?
C8 C9 H9 119.4 . . ?
N1 C2 H2A 117.8 . . ?
N1 C2 C3 124(2) . . ?
C3 C2 H2A 117.8 . . ?
C2 C3 H3 120.2 . . ?
C4 C3 C2 120(2) . . ?
C4 C3 H3 120.2 . . ?
C5 C4 C7 120(2) . . ?
C3 C4 C5 117.0(13) . . ?
C3 C4 C7 122(2) . . ?
N2 C10 H10 117.7 . . ?
N2 C10 C11 125(2) . . ?
C11 C10 H10 117.7 . . ?
N1 C6 C5 117.6(18) . . ?
N1 C6 H6 121.2 . . ?
C5 C6 H6 121.2 . . ?
C10 C11 H11 120.8 . . ?
C7 C11 C10 118(2) . . ?
C7 C11 H11 120.8 . . ?
C9 C8 H8 120.0 . . ?
C7 C8 C9 120(2) . . ?
C7 C8 H8 120.0 . . ?
C11 C7 C4 121(2) . . ?
C11 C7 C8 117.6(14) . . ?
C8 C7 C4 121(2) . . ?

loop_
_geom_bond_atom_site_label_1
_geom_bond_atom_site_label_2
_geom_bond_distance
_geom_bond_site_symmetry_2
_geom_bond_publ_flag
O3 C14 1.28(3) . ?
O2 C12 1.25(4) . ?
O4 C14 1.30(3) . ?
O1 C12 1.22(4) . ?
C12 C13 1.537(19) . ?
C14 C13 1.533(18) . ?
C13 H13A 0.9700 . ?
C13 H13B 0.9700 . ?
N2 H2 0.8600 . ?
N2 C9 1.33(3) . ?
N2 C10 1.26(3) . ?
N1 H1 0.8600 . ?
N1 C2 1.26(3) . ?
N1 C6 1.35(3) . ?
C5 H5 0.9300 . ?
C5 C4 1.38(3) . ?
C5 C6 1.421(14) . ?
C9 H9 0.9300 . ?
C9 C8 1.382(15) . ?
C2 H2A 0.9300 . ?
C2 C3 1.362(17) . ?
C3 H3 0.9300 . ?
C3 C4 1.36(3) . ?
C4 C7 1.490(17) . ?
C10 H10 0.9300 . ?
C10 C11 1.390(15) . ?
C6 H6 0.9300 . ?
C11 H11 0.9300 . ?
C11 C7 1.35(3) . ?
C8 H8 0.9300 . ?
C8 C7 1.35(3) . ?

loop_
_geom_torsion_atom_site_label_1
_geom_torsion_atom_site_label_2
_geom_torsion_atom_site_label_3
_geom_torsion_atom_site_label_4
_geom_torsion
_geom_torsion_site_symmetry_1
_geom_torsion_site_symmetry_2
_geom_torsion_site_symmetry_3
_geom_torsion_site_symmetry_4
_geom_torsion_publ_flag
O3 C14 C13 C12 95(2) . . . . ?
O2 C12 C13 C14 -80(2) . . . . ?
O4 C14 C13 C12 -83(2) . . . . ?
O1 C12 C13 C14 98(2) . . . . ?
N2 C9 C8 C7 -1.1(17) . . . . ?
N2 C10 C11 C7 0.0(19) . . . . ?
N1 C2 C3 C4 -1.2(19) . . . . ?
C5 C4 C7 C11 -1.5(17) . . . . ?
C5 C4 C7 C8 -177.3(12) . . . . ?
C9 N2 C10 C11 0(2) . . . . ?
C9 C8 C7 C4 176.7(9) . . . . ?
C9 C8 C7 C11 0.7(18) . . . . ?
C2 N1 C6 C5 -0.4(18) . . . . ?
C2 C3 C4 C5 1.4(16) . . . . ?
C2 C3 C4 C7 178.6(10) . . . . ?
C3 C4 C7 C11 -178.6(12) . . . . ?
C3 C4 C7 C8 5.6(18) . . . . ?
C4 C5 C6 N1 0.7(15) . . . . ?
C10 N2 C9 C8 0.8(18) . . . . ?
C10 C11 C7 C4 -176.2(9) . . . . ?
C10 C11 C7 C8 -0.2(18) . . . . ?
C6 N1 C2 C3 1(2) . . . . ?
C6 C5 C4 C3 -1.2(15) . . . . ?
C6 C5 C4 C7 -178.5(9) . . . . ?

loop_
_exptl_oxdiff_crystal_face_indexfrac_h
_exptl_oxdiff_crystal_face_indexfrac_k
_exptl_oxdiff_crystal_face_indexfrac_l
_exptl_oxdiff_crystal_face_x
_exptl_oxdiff_crystal_face_y
_exptl_oxdiff_crystal_face_z
0.9992 -0.0996 -1.9983 -0.0099 0.0442 0.1033
-7.9259 1.6335 18.7814 0.1890 -0.4507 -0.8724
3.5355 9.3632 3.5343 0.3543 -0.7746 0.3623
-6.0023 -15.7575 -5.4087 -0.5791 1.2976 -0.6268
-8.9326 -0.0963 -18.4322 -1.2994 0.0371 0.0064
8.8315 0.1959 18.1332 1.2811 -0.0444 -0.0010
